data_7000250
loop_
_publ_author_name
'Chisholm, Malcolm H.'
'Gallucci, Judith C.'
'Yaman, Gulsah'

_publ_section_title
;
 Synthesis and coordination chemistry of TpC*MI complexes where M = Mg,
 Ca, Sr, Ba and Zn and TpC* =
 tris[3-(2-methoxy-1,1-dimethyl)pyrazolyl]hydroborate
;
_journal_issue 2
_journal_name_full 'Dalton Transactions'
_journal_page_first 368
_journal_page_last 374
_journal_paper_doi 10.1039/b812228h
_journal_year 2009
_chemical_compound_source 'synthesis as described'
_chemical_formula_moiety 'C24 H40 B1 Ba1 I1 N6 O3, C3.5 H4'
_chemical_formula_sum 'C27.5 H44 B Ba I N6 O3'
_chemical_formula_weight 781.74
_chemical_name_common 'Chisholm 1539'
_chemical_name_systematic
;
?
;
_space_group_IT_number 15
_symmetry_cell_setting monoclinic
_symmetry_Int_Tables_number 15
_symmetry_space_group_name_Hall '-C 2yc'
_symmetry_space_group_name_H-M 'C 1 2/c 1'
_atom_sites_solution_hydrogens geom
_atom_sites_solution_primary direct
_atom_sites_solution_secondary difmap
_audit_conform_dict_location ftp://ftp.iucr.org/pub/cif_core.dic
_audit_conform_dict_name cif_core.dic
_audit_conform_dict_version 2.3
_audit_creation_date 2008-07-08T14:39:30-00:00
_audit_creation_method 'WinGX routine CIF_UPDATE'
_cell_angle_alpha 90
_cell_angle_beta 109.575(1)
_cell_angle_gamma 90
_cell_formula_units_Z 8
_cell_length_a 21.3403(2)
_cell_length_b 12.3916(1)
_cell_length_c 26.6151(2)
_cell_measurement_reflns_used 7860
_cell_measurement_temperature 150(2)
_cell_measurement_theta_max 27.485
_cell_measurement_theta_min 2.037
_cell_measurement_wavelength 0.71073
_cell_volume 6631.33(10)
_computing_cell_refinement 'HKL Scalepack (Otwinowski & Minor 1997)'
_computing_data_collection 'Collect (Nonius BV, 1997-2000)'
_computing_data_reduction 'HKL Denzo and Scalepack (Otwinowski & Minor 1997)'
_computing_molecular_graphics 'Ortep-3 for Windows (Farrugia, 1997)'
_computing_publication_material 'WinGX publication routines (Farrugia, 1999)'
_computing_structure_refinement 'SHELXL-97 (Sheldrick, 1997)'
_computing_structure_solution 'SHELXS-97 (Sheldrick, 1997)'
_diffrn_ambient_temperature 150(2)
_diffrn_detector 'CCD plate'
_diffrn_detector_area_resol_mean 9
_diffrn_measured_fraction_theta_full 0.912
_diffrn_measured_fraction_theta_max 0.912
_diffrn_measurement_device '95mm CCD camera on \k-goniostat'
_diffrn_measurement_device_type 'Nonius KappaCCD'
_diffrn_measurement_method 'phi and omega scans'
_diffrn_orient_matrix_type 'by Nonius Collect from scalepack cell'
_diffrn_orient_matrix_UB_11 0.132053E-1
_diffrn_orient_matrix_UB_12 -0.3961E-3
_diffrn_orient_matrix_UB_13 -0.479474E-1
_diffrn_orient_matrix_UB_21 0.61833E-1
_diffrn_orient_matrix_UB_22 -0.488388E-1
_diffrn_orient_matrix_UB_23 0.17433E-1
_diffrn_orient_matrix_UB_31 -0.184388E-1
_diffrn_orient_matrix_UB_32 -0.300158E-1
_diffrn_orient_matrix_UB_33 -0.18689E-1
_diffrn_radiation_monochromator graphite
_diffrn_radiation_probe x-ray
_diffrn_radiation_type MoK\a
_diffrn_radiation_wavelength 0.71073
_diffrn_reflns_av_R_equivalents 0.052
_diffrn_reflns_limit_h_max 27
_diffrn_reflns_limit_h_min -27
_diffrn_reflns_limit_k_max 16
_diffrn_reflns_limit_k_min -15
_diffrn_reflns_limit_l_max 34
_diffrn_reflns_limit_l_min -34
_diffrn_reflns_number 55260
_diffrn_reflns_theta_full 27.5
_diffrn_reflns_theta_max 27.5
_diffrn_reflns_theta_min 2.83
_diffrn_source 'Enraf Nonius FR590'
_exptl_absorpt_coefficient_mu 2.165
_exptl_absorpt_correction_T_max 0.723
_exptl_absorpt_correction_T_min 0.580
_exptl_absorpt_correction_type multi-scan
_exptl_absorpt_process_details 'HKL Scalepack (Otwinowski & Minor, 1997)'
_exptl_crystal_colour colorless
_exptl_crystal_density_diffrn 1.566
_exptl_crystal_density_method 'not measured'
_exptl_crystal_description plate
_exptl_crystal_F_000 3112
_exptl_crystal_size_max 0.35
_exptl_crystal_size_mid 0.31
_exptl_crystal_size_min 0.15
_refine_diff_density_max 1.515
_refine_diff_density_min -0.949
_refine_diff_density_rms 0.121
_refine_ls_extinction_method none
_refine_ls_goodness_of_fit_ref 1.061
_refine_ls_hydrogen_treatment constr
_refine_ls_matrix_type full
_refine_ls_number_parameters 359
_refine_ls_number_reflns 13433
_refine_ls_number_restraints 0
_refine_ls_restrained_S_all 1.061
_refine_ls_R_factor_all 0.0589
_refine_ls_R_factor_gt 0.0371
_refine_ls_shift/su_max 0.006
_refine_ls_shift/su_mean 0
_refine_ls_structure_factor_coef Fsqd
_refine_ls_weighting_details 'w=1/[\s^2^(Fo^2^)+(0.0442P)^2^+164.5556P] where P=(Fo^2^+2Fc^2^)/3'
_refine_ls_weighting_scheme calc
_refine_ls_wR_factor_gt 0.0994
_refine_ls_wR_factor_ref 0.1133
_reflns_number_gt 10175
_reflns_number_total 13433
_reflns_threshold_expression >2sigma(I)
_cod_data_source_file b812228h.txt
_cod_data_source_block Chisholm1539
_cod_original_sg_symbol_H-M C2/c
_cod_original_formula_sum 'C27.50 H44 B Ba I N6 O3'
_cod_database_code 7000250

loop_
_symmetry_equiv_pos_as_xyz
'x, y, z'
'-x, y, -z+1/2'
'x+1/2, y+1/2, z'
'-x+1/2, y+1/2, -z+1/2'
'-x, -y, -z'
'x, -y, z-1/2'
'-x+1/2, -y+1/2, -z'
'x+1/2, -y+1/2, z-1/2'

loop_
_atom_site_label
_atom_site_type_symbol
_atom_site_fract_x
_atom_site_fract_y
_atom_site_fract_z
_atom_site_U_iso_or_equiv
_atom_site_adp_type
_atom_site_occupancy
_atom_site_symmetry_multiplicity
_atom_site_calc_flag
_atom_site_refinement_flags
_atom_site_disorder_assembly
_atom_site_disorder_group
C1 C -0.0358(3) 0.8403(4) 0.0520(2) 0.0231(11) Uani 1 1 d . . .
C2 C -0.0664(3) 0.8952(5) 0.0042(2) 0.0291(12) Uani 1 1 d . . .
H2 H -0.1038 0.942 -0.0042 0.035 Uiso 1 1 calc R . .
C3 C -0.0303(3) 0.8665(5) -0.0278(2) 0.0286(12) Uani 1 1 d . . .
H3 H -0.0383 0.8909 -0.0633 0.034 Uiso 1 1 calc R . .
C4 C -0.0534(3) 0.8422(5) 0.1027(2) 0.0262(11) Uani 1 1 d . . .
C5 C -0.0369(3) 0.7346(5) 0.1329(2) 0.0297(12) Uani 1 1 d . . .
H5A H -0.0482 0.739 0.1656 0.045 Uiso 1 1 calc R . .
H5B H 0.0107 0.7195 0.1421 0.045 Uiso 1 1 calc R . .
H5C H -0.0626 0.6765 0.1102 0.045 Uiso 1 1 calc R . .
C6 C -0.1277(3) 0.8652(5) 0.0897(3) 0.0360(14) Uani 1 1 d . . .
H6A H -0.1384 0.8663 0.1227 0.054 Uiso 1 1 calc R . .
H6B H -0.1537 0.8087 0.0661 0.054 Uiso 1 1 calc R . .
H6C H -0.1385 0.9354 0.0719 0.054 Uiso 1 1 calc R . .
C7 C -0.0158(3) 0.9342(5) 0.1385(2) 0.0317(13) Uani 1 1 d . . .
H7A H -0.0323 1.0042 0.1211 0.038 Uiso 1 1 calc R . .
H7B H -0.0243 0.9319 0.1728 0.038 Uiso 1 1 calc R . .
C8 C 0.0897(3) 1.0050(5) 0.1861(3) 0.0402(15) Uani 1 1 d . . .
H8A H 0.1374 0.9981 0.1923 0.06 Uiso 1 1 calc R . .
H8B H 0.0812 0.9939 0.2198 0.06 Uiso 1 1 calc R . .
H8C H 0.0747 1.0773 0.1724 0.06 Uiso 1 1 calc R . .
C9 C 0.2176(3) 0.9138(4) 0.0408(2) 0.0228(11) Uani 1 1 d . . .
C10 C 0.2259(3) 0.8939(5) -0.0083(2) 0.0280(12) Uani 1 1 d . . .
H10 H 0.2607 0.9189 -0.0201 0.034 Uiso 1 1 calc R . .
C11 C 0.1728(3) 0.8302(4) -0.0356(2) 0.0265(11) Uani 1 1 d . . .
H11 H 0.1639 0.8035 -0.0708 0.032 Uiso 1 1 calc R . .
C12 C 0.2602(3) 0.9863(5) 0.0848(2) 0.0260(11) Uani 1 1 d . . .
C13 C 0.2681(4) 1.0962(5) 0.0604(3) 0.0387(15) Uani 1 1 d . . .
H13A H 0.2956 1.144 0.0885 0.058 Uiso 1 1 calc R . .
H13B H 0.2243 1.129 0.0436 0.058 Uiso 1 1 calc R . .
H13C H 0.2896 1.0855 0.0334 0.058 Uiso 1 1 calc R . .
C14 C 0.3297(3) 0.9371(5) 0.1103(2) 0.0350(13) Uani 1 1 d . . .
H14A H 0.3571 0.9856 0.1381 0.053 Uiso 1 1 calc R . .
H14B H 0.3506 0.9272 0.083 0.053 Uiso 1 1 calc R . .
H14C H 0.3258 0.8671 0.1262 0.053 Uiso 1 1 calc R . .
C15 C 0.2290(3) 1.0102(4) 0.1272(2) 0.0270(11) Uani 1 1 d . . .
H15A H 0.2531 1.071 0.1495 0.032 Uiso 1 1 calc R . .
H15B H 0.1823 1.0332 0.1095 0.032 Uiso 1 1 calc R . .
C16 C 0.2762(3) 0.9316(6) 0.2145(2) 0.0383(15) Uani 1 1 d . . .
H16A H 0.2748 0.8674 0.2356 0.057 Uiso 1 1 calc R . .
H16B H 0.2642 0.9953 0.2311 0.057 Uiso 1 1 calc R . .
H16C H 0.3212 0.9405 0.2131 0.057 Uiso 1 1 calc R . .
C17 C 0.1255(3) 0.4980(4) 0.0567(2) 0.0230(11) Uani 1 1 d . . .
C18 C 0.0901(3) 0.4507(5) 0.0077(2) 0.0283(12) Uani 1 1 d . . .
H18 H 0.0844 0.376 -0.0005 0.034 Uiso 1 1 calc R . .
C19 C 0.0657(3) 0.5357(4) -0.0260(2) 0.0251(11) Uani 1 1 d . . .
H19 H 0.0394 0.5302 -0.0625 0.03 Uiso 1 1 calc R . .
C20 C 0.1624(3) 0.4422(4) 0.1090(2) 0.0290(12) Uani 1 1 d . . .
C21 C 0.1754(4) 0.3244(6) 0.0975(3) 0.060(2) Uani 1 1 d . . .
H21A H 0.1992 0.2877 0.1311 0.09 Uiso 1 1 calc R . .
H21B H 0.2023 0.3225 0.0741 0.09 Uiso 1 1 calc R . .
H21C H 0.1329 0.288 0.08 0.09 Uiso 1 1 calc R . .
C22 C 0.1212(4) 0.4461(6) 0.1462(3) 0.0452(17) Uani 1 1 d . . .
H22A H 0.1455 0.41 0.1799 0.068 Uiso 1 1 calc R . .
H22B H 0.0787 0.4092 0.1293 0.068 Uiso 1 1 calc R . .
H22C H 0.1129 0.5214 0.1532 0.068 Uiso 1 1 calc R . .
C23 C 0.2314(3) 0.4903(4) 0.1358(2) 0.0291(12) Uani 1 1 d . . .
H23A H 0.2564 0.4435 0.166 0.035 Uiso 1 1 calc R . .
H23B H 0.2556 0.491 0.1099 0.035 Uiso 1 1 calc R . .
C24 C 0.2945(3) 0.6333(6) 0.1852(3) 0.0478(18) Uani 1 1 d . . .
H24A H 0.2921 0.7065 0.1983 0.072 Uiso 1 1 calc R . .
H24B H 0.3225 0.6334 0.1626 0.072 Uiso 1 1 calc R . .
H24C H 0.3138 0.5847 0.2155 0.072 Uiso 1 1 calc R . .
B B 0.0710(3) 0.7453(5) -0.0210(2) 0.0210(11) Uani 1 1 d . . .
H0 H 0.0527 0.7419 -0.0608 0.025 Uiso 1 1 calc R . .
Ba Ba 0.136646(15) 0.76284(2) 0.129960(11) 0.01871(9) Uani 1 1 d . . .
I I 0.15714(2) 0.73892(3) 0.263496(14) 0.03194(11) Uani 1 1 d . . .
N1 N 0.0183(2) 0.7980(4) -0.00089(16) 0.0226(9) Uani 1 1 d . . .
N2 N 0.0153(2) 0.7816(4) 0.04925(16) 0.0229(9) Uani 1 1 d . . .
N3 N 0.1355(2) 0.8118(4) -0.00478(16) 0.0214(9) Uani 1 1 d . . .
N4 N 0.1633(2) 0.8630(3) 0.04340(16) 0.0217(9) Uani 1 1 d . . .
N5 N 0.0849(2) 0.6279(4) 0.00090(16) 0.0224(9) Uani 1 1 d . . .
N6 N 0.1222(2) 0.6057(4) 0.05267(16) 0.0240(9) Uani 1 1 d . . .
O1 O 0.0544(2) 0.9264(3) 0.14837(16) 0.0310(9) Uani 1 1 d . . .
O2 O 0.2299(2) 0.9190(3) 0.16126(15) 0.0296(9) Uani 1 1 d . . .
O3 O 0.2296(2) 0.5974(3) 0.15505(16) 0.0324(9) Uani 1 1 d . . .
C1A C 0 0.4082(9) 0.25 0.050(3) Uani 1 2 d S . .
C2A C -0.0155(4) 0.3494(8) 0.2030(3) 0.053(2) Uani 1 1 d . . .
H2A H -0.026 0.3866 0.17 0.063 Uiso 1 1 calc R . .
C3A C -0.0160(4) 0.2379(8) 0.2033(3) 0.058(2) Uani 1 1 d . . .
H3A H -0.0275 0.1987 0.1708 0.07 Uiso 1 1 calc R . .
C4A C 0 0.1860(9) 0.25 0.060(3) Uani 1 2 d S . .
H4A H 0 0.1094 0.25 0.072 Uiso 1 2 calc SR . .
C5A C 0 0.5273(12) 0.25 0.111(7) Uani 1 2 d S . .
H5A1 H -0.012 0.5536 0.2133 0.167 Uiso 0.5 1 calc PR . .
H5A2 H 0.0444 0.5536 0.2708 0.167 Uiso 0.5 1 calc PR . .
H5A3 H -0.0324 0.5536 0.2659 0.167 Uiso 0.5 1 calc PR . .

loop_
_atom_site_aniso_label
_atom_site_aniso_U_11
_atom_site_aniso_U_22
_atom_site_aniso_U_33
_atom_site_aniso_U_23
_atom_site_aniso_U_13
_atom_site_aniso_U_12
C1 0.018(3) 0.020(3) 0.030(3) -0.001(2) 0.006(2) 0.000(2)
C2 0.024(3) 0.023(3) 0.037(3) 0.006(2) 0.007(2) 0.004(2)
C3 0.027(3) 0.030(3) 0.025(3) 0.008(2) 0.003(2) 0.000(2)
C4 0.022(3) 0.024(3) 0.034(3) 0.000(2) 0.012(2) 0.003(2)
C5 0.028(3) 0.030(3) 0.034(3) 0.004(2) 0.015(2) 0.004(2)
C6 0.026(3) 0.037(4) 0.046(4) 0.007(3) 0.015(3) 0.007(3)
C7 0.030(3) 0.028(3) 0.040(3) -0.007(2) 0.015(3) 0.007(2)
C8 0.033(3) 0.036(4) 0.048(4) -0.021(3) 0.009(3) -0.001(3)
C9 0.024(3) 0.019(3) 0.027(3) 0.0041(19) 0.010(2) 0.004(2)
C10 0.029(3) 0.024(3) 0.037(3) 0.004(2) 0.019(2) 0.002(2)
C11 0.034(3) 0.024(3) 0.025(3) 0.003(2) 0.013(2) 0.001(2)
C12 0.022(3) 0.025(3) 0.031(3) 0.001(2) 0.009(2) -0.002(2)
C13 0.047(4) 0.024(3) 0.046(4) 0.000(2) 0.017(3) -0.006(3)
C14 0.022(3) 0.041(4) 0.041(3) -0.003(3) 0.009(2) 0.002(3)
C15 0.026(3) 0.021(3) 0.033(3) -0.004(2) 0.008(2) -0.003(2)
C16 0.041(4) 0.044(4) 0.025(3) -0.005(2) 0.004(3) -0.014(3)
C17 0.024(3) 0.023(3) 0.023(3) -0.0027(19) 0.009(2) 0.000(2)
C18 0.031(3) 0.024(3) 0.031(3) -0.006(2) 0.012(2) -0.003(2)
C19 0.024(3) 0.029(3) 0.022(3) -0.007(2) 0.008(2) -0.003(2)
C20 0.028(3) 0.019(3) 0.033(3) 0.001(2) 0.001(2) 0.002(2)
C21 0.066(5) 0.025(4) 0.061(5) -0.002(3) -0.014(4) 0.013(3)
C22 0.039(4) 0.057(4) 0.034(3) 0.015(3) 0.005(3) -0.016(3)
C23 0.026(3) 0.023(3) 0.035(3) 0.000(2) 0.006(2) 0.011(2)
C24 0.031(4) 0.040(4) 0.054(4) 0.000(3) -0.009(3) -0.002(3)
B 0.022(3) 0.024(3) 0.015(2) -0.002(2) 0.003(2) -0.011(2)
Ba 0.01881(15) 0.01918(16) 0.01731(15) -0.00161(10) 0.00494(10) 0.00086(12)
I 0.0390(2) 0.0348(2) 0.02148(19) 0.00069(14) 0.00945(15) -0.00172(16)
N1 0.021(2) 0.023(2) 0.022(2) 0.0025(16) 0.0039(17) -0.0010(18)
N2 0.022(2) 0.025(2) 0.019(2) -0.0013(16) 0.0041(17) 0.0022(18)
N3 0.025(2) 0.021(2) 0.020(2) -0.0001(16) 0.0083(17) 0.0020(18)
N4 0.024(2) 0.020(2) 0.021(2) -0.0009(16) 0.0066(17) -0.0008(18)
N5 0.022(2) 0.026(2) 0.019(2) -0.0028(16) 0.0058(17) -0.0023(18)
N6 0.028(2) 0.022(2) 0.019(2) -0.0014(16) 0.0046(18) 0.0036(18)
O1 0.025(2) 0.031(2) 0.036(2) -0.0130(16) 0.0083(17) 0.0023(17)
O2 0.031(2) 0.031(2) 0.025(2) -0.0049(15) 0.0080(16) -0.0102(17)
O3 0.023(2) 0.028(2) 0.038(2) -0.0060(16) -0.0008(17) 0.0029(16)
C1A 0.028(5) 0.039(6) 0.081(8) 0 0.018(5) 0
C2A 0.038(4) 0.071(6) 0.052(4) 0.020(4) 0.019(3) 0.014(4)
C3A 0.044(5) 0.075(6) 0.064(5) -0.022(4) 0.030(4) -0.001(4)
C4A 0.073(8) 0.036(6) 0.091(9) 0 0.053(7) 0
C5A 0.073(11) 0.042(8) 0.21(2) 0 0.029(12) 0

loop_
_atom_type_symbol
_atom_type_description
_atom_type_scat_dispersion_real
_atom_type_scat_dispersion_imag
_atom_type_scat_source
C C 0.0033 0.0016 'International Tables Vol C Tables 4.2.6.8 and 6.1.1.4'
H H 0 0 'International Tables Vol C Tables 4.2.6.8 and 6.1.1.4'
B B 0.0013 0.0007 'International Tables Vol C Tables 4.2.6.8 and 6.1.1.4'
Ba Ba -0.3244 2.2819 'International Tables Vol C Tables 4.2.6.8 and 6.1.1.4'
I I -0.4742 1.8119 'International Tables Vol C Tables 4.2.6.8 and 6.1.1.4'
N N 0.0061 0.0033 'International Tables Vol C Tables 4.2.6.8 and 6.1.1.4'
O O 0.0106 0.006 'International Tables Vol C Tables 4.2.6.8 and 6.1.1.4'

loop_
_geom_angle_atom_site_label_1
_geom_angle_atom_site_label_2
_geom_angle_atom_site_label_3
_geom_angle
_geom_angle_site_symmetry_1
_geom_angle_site_symmetry_3
_geom_angle_publ_flag
N2 C1 C2 110.9(5) . . ?
N2 C1 C4 120.5(5) . . ?
C2 C1 C4 128.6(5) . . ?
C3 C2 C1 104.5(5) . . ?
C3 C2 H2 127.7 . . ?
C1 C2 H2 127.7 . . ?
N1 C3 C2 108.9(5) . . ?
N1 C3 H3 125.5 . . ?
C2 C3 H3 125.5 . . ?
C1 C4 C7 109.3(5) . . ?
C1 C4 C6 110.3(5) . . ?
C7 C4 C6 106.9(5) . . ?
C1 C4 C5 111.7(4) . . ?
C7 C4 C5 110.0(5) . . ?
C6 C4 C5 108.6(5) . . ?
C4 C5 H5A 109.5 . . ?
C4 C5 H5B 109.5 . . ?
H5A C5 H5B 109.5 . . ?
C4 C5 H5C 109.5 . . ?
H5A C5 H5C 109.5 . . ?
H5B C5 H5C 109.5 . . ?
C4 C6 H6A 109.5 . . ?
C4 C6 H6B 109.5 . . ?
H6A C6 H6B 109.5 . . ?
C4 C6 H6C 109.5 . . ?
H6A C6 H6C 109.5 . . ?
H6B C6 H6C 109.5 . . ?
O1 C7 C4 111.2(4) . . ?
O1 C7 H7A 109.4 . . ?
C4 C7 H7A 109.4 . . ?
O1 C7 H7B 109.4 . . ?
C4 C7 H7B 109.4 . . ?
H7A C7 H7B 108 . . ?
O1 C8 H8A 109.5 . . ?
O1 C8 H8B 109.5 . . ?
H8A C8 H8B 109.5 . . ?
O1 C8 H8C 109.5 . . ?
H8A C8 H8C 109.5 . . ?
H8B C8 H8C 109.5 . . ?
N4 C9 C10 110.3(5) . . ?
N4 C9 C12 122.9(5) . . ?
C10 C9 C12 126.6(5) . . ?
C11 C10 C9 104.8(5) . . ?
C11 C10 H10 127.6 . . ?
C9 C10 H10 127.6 . . ?
N3 C11 C10 109.2(5) . . ?
N3 C11 H11 125.4 . . ?
C10 C11 H11 125.4 . . ?
C9 C12 C15 113.0(5) . . ?
C9 C12 C14 110.3(5) . . ?
C15 C12 C14 110.4(5) . . ?
C9 C12 C13 108.6(5) . . ?
C15 C12 C13 106.2(5) . . ?
C14 C12 C13 108.1(5) . . ?
C12 C13 H13A 109.5 . . ?
C12 C13 H13B 109.5 . . ?
H13A C13 H13B 109.5 . . ?
C12 C13 H13C 109.5 . . ?
H13A C13 H13C 109.5 . . ?
H13B C13 H13C 109.5 . . ?
C12 C14 H14A 109.5 . . ?
C12 C14 H14B 109.5 . . ?
H14A C14 H14B 109.5 . . ?
C12 C14 H14C 109.5 . . ?
H14A C14 H14C 109.5 . . ?
H14B C14 H14C 109.5 . . ?
O2 C15 C12 113.4(4) . . ?
O2 C15 H15A 108.9 . . ?
C12 C15 H15A 108.9 . . ?
O2 C15 H15B 108.9 . . ?
C12 C15 H15B 108.9 . . ?
H15A C15 H15B 107.7 . . ?
O2 C16 H16A 109.5 . . ?
O2 C16 H16B 109.5 . . ?
H16A C16 H16B 109.5 . . ?
O2 C16 H16C 109.5 . . ?
H16A C16 H16C 109.5 . . ?
H16B C16 H16C 109.5 . . ?
N6 C17 C18 110.2(5) . . ?
N6 C17 C20 121.7(5) . . ?
C18 C17 C20 128.1(5) . . ?
C19 C18 C17 104.8(5) . . ?
C19 C18 H18 127.6 . . ?
C17 C18 H18 127.6 . . ?
N5 C19 C18 109.1(5) . . ?
N5 C19 H19 125.4 . . ?
C18 C19 H19 125.4 . . ?
C17 C20 C23 112.0(5) . . ?
C17 C20 C22 110.1(5) . . ?
C23 C20 C22 111.1(5) . . ?
C17 C20 C21 108.9(5) . . ?
C23 C20 C21 104.8(5) . . ?
C22 C20 C21 109.8(6) . . ?
C20 C21 H21A 109.5 . . ?
C20 C21 H21B 109.5 . . ?
H21A C21 H21B 109.5 . . ?
C20 C21 H21C 109.5 . . ?
H21A C21 H21C 109.5 . . ?
H21B C21 H21C 109.5 . . ?
C20 C22 H22A 109.5 . . ?
C20 C22 H22B 109.5 . . ?
H22A C22 H22B 109.5 . . ?
C20 C22 H22C 109.5 . . ?
H22A C22 H22C 109.5 . . ?
H22B C22 H22C 109.5 . . ?
O3 C23 C20 113.2(4) . . ?
O3 C23 H23A 108.9 . . ?
C20 C23 H23A 108.9 . . ?
O3 C23 H23B 108.9 . . ?
C20 C23 H23B 108.9 . . ?
H23A C23 H23B 107.8 . . ?
O3 C24 H24A 109.5 . . ?
O3 C24 H24B 109.5 . . ?
H24A C24 H24B 109.5 . . ?
O3 C24 H24C 109.5 . . ?
H24A C24 H24C 109.5 . . ?
H24B C24 H24C 109.5 . . ?
N3 B N1 111.3(4) . . ?
N3 B N5 110.9(4) . . ?
N1 B N5 109.6(4) . . ?
N3 B H0 108.3 . . ?
N1 B H0 108.3 . . ?
N5 B H0 108.3 . . ?
O2 Ba N2 125.53(13) . . ?
O2 Ba N6 128.29(13) . . ?
N2 Ba N6 68.93(13) . . ?
O2 Ba O3 93.56(13) . . ?
N2 Ba O3 131.08(12) . . ?
N6 Ba O3 63.42(12) . . ?
O2 Ba O1 82.47(12) . . ?
N2 Ba O1 66.44(12) . . ?
N6 Ba O1 135.23(12) . . ?
O3 Ba O1 157.33(12) . . ?
O2 Ba N4 67.01(12) . . ?
N2 Ba N4 73.92(13) . . ?
N6 Ba N4 73.01(13) . . ?
O3 Ba N4 101.37(13) . . ?
O1 Ba N4 97.59(12) . . ?
O2 Ba I 85.27(8) . . ?
N2 Ba I 124.79(9) . . ?
N6 Ba I 130.45(9) . . ?
O3 Ba I 81.65(9) . . ?
O1 Ba I 75.80(8) . . ?
N4 Ba I 152.20(9) . . ?
C3 N1 N2 109.4(4) . . ?
C3 N1 B 127.1(4) . . ?
N2 N1 B 123.5(4) . . ?
C1 N2 N1 106.2(4) . . ?
C1 N2 Ba 125.0(3) . . ?
N1 N2 Ba 115.5(3) . . ?
C11 N3 N4 109.5(4) . . ?
C11 N3 B 125.4(4) . . ?
N4 N3 B 125.1(4) . . ?
C9 N4 N3 106.2(4) . . ?
C9 N4 Ba 131.2(3) . . ?
N3 N4 Ba 114.5(3) . . ?
C19 N5 N6 109.7(4) . . ?
C19 N5 B 127.8(4) . . ?
N6 N5 B 122.5(4) . . ?
C17 N6 N5 106.2(4) . . ?
C17 N6 Ba 130.5(3) . . ?
N5 N6 Ba 119.2(3) . . ?
C8 O1 C7 110.9(4) . . ?
C8 O1 Ba 113.6(3) . . ?
C7 O1 Ba 133.4(3) . . ?
C16 O2 C15 113.2(4) . . ?
C16 O2 Ba 125.0(3) . . ?
C15 O2 Ba 120.9(3) . . ?
C24 O3 C23 110.8(5) . . ?
C24 O3 Ba 112.8(4) . . ?
C23 O3 Ba 134.7(3) . . ?
C2A C1A C2A 116.6(11) 2 . ?
C2A C1A C5A 121.7(5) 2 . ?
C2A C1A C5A 121.7(5) . . ?
C3A C2A C1A 121.4(8) . . ?
C3A C2A H2A 119.3 . . ?
C1A C2A H2A 119.3 . . ?
C4A C3A C2A 119.0(8) . . ?
C4A C3A H3A 120.5 . . ?
C2A C3A H3A 120.5 . . ?
C3A C4A C3A 122.6(12) 2 . ?
C3A C4A H4A 118.7 2 . ?
C3A C4A H4A 118.7 . . ?
C1A C5A H5A1 109.5 . . ?
C1A C5A H5A2 109.5 . . ?
H5A1 C5A H5A2 109.5 . . ?
C1A C5A H5A3 109.5 . . ?
H5A1 C5A H5A3 109.5 . . ?
H5A2 C5A H5A3 109.5 . . ?

loop_
_geom_bond_atom_site_label_1
_geom_bond_atom_site_label_2
_geom_bond_distance
_geom_bond_site_symmetry_2
_geom_bond_publ_flag
C1 N2 1.333(7) . ?
C1 C2 1.397(7) . ?
C1 C4 1.517(8) . ?
C2 C3 1.375(8) . ?
C2 H2 0.95 . ?
C3 N1 1.346(7) . ?
C3 H3 0.95 . ?
C4 C7 1.529(8) . ?
C4 C6 1.532(8) . ?
C4 C5 1.535(8) . ?
C5 H5A 0.98 . ?
C5 H5B 0.98 . ?
C5 H5C 0.98 . ?
C6 H6A 0.98 . ?
C6 H6B 0.98 . ?
C6 H6C 0.98 . ?
C7 O1 1.433(7) . ?
C7 H7A 0.99 . ?
C7 H7B 0.99 . ?
C8 O1 1.422(7) . ?
C8 H8A 0.98 . ?
C8 H8B 0.98 . ?
C8 H8C 0.98 . ?
C9 N4 1.341(7) . ?
C9 C10 1.399(7) . ?
C9 C12 1.513(8) . ?
C10 C11 1.373(8) . ?
C10 H10 0.95 . ?
C11 N3 1.341(7) . ?
C11 H11 0.95 . ?
C12 C15 1.519(8) . ?
C12 C14 1.536(8) . ?
C12 C13 1.544(8) . ?
C13 H13A 0.98 . ?
C13 H13B 0.98 . ?
C13 H13C 0.98 . ?
C14 H14A 0.98 . ?
C14 H14B 0.98 . ?
C14 H14C 0.98 . ?
C15 O2 1.445(7) . ?
C15 H15A 0.99 . ?
C15 H15B 0.99 . ?
C16 O2 1.440(7) . ?
C16 H16A 0.98 . ?
C16 H16B 0.98 . ?
C16 H16C 0.98 . ?
C17 N6 1.338(7) . ?
C17 C18 1.400(7) . ?
C17 C20 1.517(7) . ?
C18 C19 1.367(8) . ?
C18 H18 0.95 . ?
C19 N5 1.336(7) . ?
C19 H19 0.95 . ?
C20 C23 1.524(8) . ?
C20 C22 1.530(9) . ?
C20 C21 1.535(9) . ?
C21 H21A 0.98 . ?
C21 H21B 0.98 . ?
C21 H21C 0.98 . ?
C22 H22A 0.98 . ?
C22 H22B 0.98 . ?
C22 H22C 0.98 . ?
C23 O3 1.427(7) . ?
C23 H23A 0.99 . ?
C23 H23B 0.99 . ?
C24 O3 1.420(7) . ?
C24 H24A 0.98 . ?
C24 H24B 0.98 . ?
C24 H24C 0.98 . ?
B N3 1.537(7) . ?
B N1 1.542(8) . ?
B N5 1.558(7) . ?
B H0 1 . ?
Ba O2 2.699(4) . ?
Ba N2 2.766(4) . ?
Ba N6 2.774(4) . ?
Ba O3 2.775(4) . ?
Ba O1 2.830(4) . ?
Ba N4 2.837(4) . ?
Ba I 3.4451(4) . ?
N1 N2 1.373(6) . ?
N3 N4 1.375(6) . ?
N5 N6 1.369(6) . ?
C1A C2A 1.388(10) 2 ?
C1A C2A 1.388(10) . ?
C1A C5A 1.475(18) . ?
C2A C3A 1.381(13) . ?
C2A H2A 0.95 . ?
C3A C4A 1.339(11) . ?
C3A H3A 0.95 . ?
C4A C3A 1.339(11) 2 ?
C4A H4A 0.95 . ?
C5A H5A1 0.98 . ?
C5A H5A2 0.98 . ?
C5A H5A3 0.98 . ?

loop_
_geom_torsion_atom_site_label_1
_geom_torsion_atom_site_label_2
_geom_torsion_atom_site_label_3
_geom_torsion_atom_site_label_4
_geom_torsion
_geom_torsion_site_symmetry_1
_geom_torsion_site_symmetry_2
_geom_torsion_site_symmetry_3
_geom_torsion_site_symmetry_4
_geom_torsion_publ_flag
N2 C1 C2 C3 -0.3(6) . . . . ?
C4 C1 C2 C3 178.9(5) . . . . ?
C1 C2 C3 N1 0.5(6) . . . . ?
N2 C1 C4 C7 90.4(6) . . . . ?
C2 C1 C4 C7 -88.8(7) . . . . ?
N2 C1 C4 C6 -152.5(5) . . . . ?
C2 C1 C4 C6 28.4(8) . . . . ?
N2 C1 C4 C5 -31.6(7) . . . . ?
C2 C1 C4 C5 149.2(6) . . . . ?
C1 C4 C7 O1 -54.5(6) . . . . ?
C6 C4 C7 O1 -173.8(5) . . . . ?
C5 C4 C7 O1 68.5(6) . . . . ?
N4 C9 C10 C11 1.3(6) . . . . ?
C12 C9 C10 C11 -175.7(5) . . . . ?
C9 C10 C11 N3 -0.8(6) . . . . ?
N4 C9 C12 C15 -9.7(7) . . . . ?
C10 C9 C12 C15 166.9(5) . . . . ?
N4 C9 C12 C14 114.5(6) . . . . ?
C10 C9 C12 C14 -69.0(7) . . . . ?
N4 C9 C12 C13 -127.2(6) . . . . ?
C10 C9 C12 C13 49.3(7) . . . . ?
C9 C12 C15 O2 72.4(6) . . . . ?
C14 C12 C15 O2 -51.6(6) . . . . ?
C13 C12 C15 O2 -168.5(5) . . . . ?
N6 C17 C18 C19 0.1(6) . . . . ?
C20 C17 C18 C19 179.2(6) . . . . ?
C17 C18 C19 N5 -0.1(6) . . . . ?
N6 C17 C20 C23 -47.5(7) . . . . ?
C18 C17 C20 C23 133.5(6) . . . . ?
N6 C17 C20 C22 76.6(7) . . . . ?
C18 C17 C20 C22 -102.3(7) . . . . ?
N6 C17 C20 C21 -162.9(6) . . . . ?
C18 C17 C20 C21 18.1(9) . . . . ?
C17 C20 C23 O3 68.6(6) . . . . ?
C22 C20 C23 O3 -54.9(7) . . . . ?
C21 C20 C23 O3 -173.5(5) . . . . ?
C2 C3 N1 N2 -0.5(6) . . . . ?
C2 C3 N1 B -179.8(5) . . . . ?
N3 B N1 C3 93.8(6) . . . . ?
N5 B N1 C3 -143.2(5) . . . . ?
N3 B N1 N2 -85.3(6) . . . . ?
N5 B N1 N2 37.7(6) . . . . ?
C2 C1 N2 N1 0.0(6) . . . . ?
C4 C1 N2 N1 -179.3(5) . . . . ?
C2 C1 N2 Ba 138.6(4) . . . . ?
C4 C1 N2 Ba -40.7(7) . . . . ?
C3 N1 N2 C1 0.3(6) . . . . ?
B N1 N2 C1 179.6(5) . . . . ?
C3 N1 N2 Ba -142.8(4) . . . . ?
B N1 N2 Ba 36.5(6) . . . . ?
O2 Ba N2 C1 -71.6(4) . . . . ?
N6 Ba N2 C1 165.6(5) . . . . ?
O3 Ba N2 C1 152.0(4) . . . . ?
O1 Ba N2 C1 -10.8(4) . . . . ?
N4 Ba N2 C1 -116.8(4) . . . . ?
I Ba N2 C1 40.2(5) . . . . ?
O2 Ba N2 N1 63.6(4) . . . . ?
N6 Ba N2 N1 -59.1(3) . . . . ?
O3 Ba N2 N1 -72.7(4) . . . . ?
O1 Ba N2 N1 124.5(4) . . . . ?
N4 Ba N2 N1 18.5(3) . . . . ?
I Ba N2 N1 175.5(3) . . . . ?
C10 C11 N3 N4 0.0(6) . . . . ?
C10 C11 N3 B 179.2(5) . . . . ?
N1 B N3 C11 -139.9(5) . . . . ?
N5 B N3 C11 97.8(6) . . . . ?
N1 B N3 N4 39.1(7) . . . . ?
N5 B N3 N4 -83.2(6) . . . . ?
C10 C9 N4 N3 -1.3(6) . . . . ?
C12 C9 N4 N3 175.8(5) . . . . ?
C10 C9 N4 Ba 144.6(4) . . . . ?
C12 C9 N4 Ba -38.3(7) . . . . ?
C11 N3 N4 C9 0.8(6) . . . . ?
B N3 N4 C9 -178.4(5) . . . . ?
C11 N3 N4 Ba -151.6(3) . . . . ?
B N3 N4 Ba 29.2(6) . . . . ?
O2 Ba N4 C9 25.8(4) . . . . ?
N2 Ba N4 C9 167.0(5) . . . . ?
N6 Ba N4 C9 -120.7(5) . . . . ?
O3 Ba N4 C9 -63.3(5) . . . . ?
O1 Ba N4 C9 104.2(4) . . . . ?
I Ba N4 C9 30.4(6) . . . . ?
O2 Ba N4 N3 169.5(4) . . . . ?
N2 Ba N4 N3 -49.3(3) . . . . ?
N6 Ba N4 N3 23.0(3) . . . . ?
O3 Ba N4 N3 80.4(3) . . . . ?
O1 Ba N4 N3 -112.1(3) . . . . ?
I Ba N4 N3 174.1(2) . . . . ?
C18 C19 N5 N6 0.0(6) . . . . ?
C18 C19 N5 B 177.9(5) . . . . ?
N3 B N5 C19 -130.0(5) . . . . ?
N1 B N5 C19 106.7(6) . . . . ?
N3 B N5 N6 47.7(6) . . . . ?
N1 B N5 N6 -75.6(6) . . . . ?
C18 C17 N6 N5 -0.1(6) . . . . ?
C20 C17 N6 N5 -179.3(5) . . . . ?
C18 C17 N6 Ba 156.4(4) . . . . ?
C20 C17 N6 Ba -22.8(8) . . . . ?
C19 N5 N6 C17 0.1(6) . . . . ?
B N5 N6 C17 -178.0(5) . . . . ?
C19 N5 N6 Ba -159.6(3) . . . . ?
B N5 N6 Ba 22.4(6) . . . . ?
O2 Ba N6 C17 117.3(5) . . . . ?
N2 Ba N6 C17 -123.4(5) . . . . ?
O3 Ba N6 C17 45.2(5) . . . . ?
O1 Ba N6 C17 -118.7(5) . . . . ?
N4 Ba N6 C17 157.7(5) . . . . ?
I Ba N6 C17 -5.0(5) . . . . ?
O2 Ba N6 N5 -88.7(4) . . . . ?
N2 Ba N6 N5 30.6(3) . . . . ?
O3 Ba N6 N5 -160.8(4) . . . . ?
O1 Ba N6 N5 35.3(4) . . . . ?
N4 Ba N6 N5 -48.3(4) . . . . ?
I Ba N6 N5 149.0(3) . . . . ?
C4 C7 O1 C8 -173.7(5) . . . . ?
C4 C7 O1 Ba -11.6(7) . . . . ?
O2 Ba O1 C8 -25.7(4) . . . . ?
N2 Ba O1 C8 -159.9(4) . . . . ?
N6 Ba O1 C8 -164.6(4) . . . . ?
O3 Ba O1 C8 55.5(6) . . . . ?
N4 Ba O1 C8 -91.1(4) . . . . ?
I Ba O1 C8 61.3(4) . . . . ?
O2 Ba O1 C7 172.6(5) . . . . ?
N2 Ba O1 C7 38.4(5) . . . . ?
N6 Ba O1 C7 33.6(5) . . . . ?
O3 Ba O1 C7 -106.3(5) . . . . ?
N4 Ba O1 C7 107.1(5) . . . . ?
I Ba O1 C7 -100.4(5) . . . . ?
C12 C15 O2 C16 108.5(6) . . . . ?
C12 C15 O2 Ba -81.9(5) . . . . ?
N2 Ba O2 C16 150.1(4) . . . . ?
N6 Ba O2 C16 -119.8(4) . . . . ?
O3 Ba O2 C16 -61.3(5) . . . . ?
O1 Ba O2 C16 96.3(5) . . . . ?
N4 Ba O2 C16 -162.1(5) . . . . ?
I Ba O2 C16 20.0(4) . . . . ?
N2 Ba O2 C15 -18.2(4) . . . . ?
N6 Ba O2 C15 71.9(4) . . . . ?
O3 Ba O2 C15 130.4(4) . . . . ?
O1 Ba O2 C15 -72.0(4) . . . . ?
N4 Ba O2 C15 29.5(4) . . . . ?
I Ba O2 C15 -148.3(4) . . . . ?
C20 C23 O3 C24 172.9(5) . . . . ?
C20 C23 O3 Ba -23.2(7) . . . . ?
O2 Ba O3 C24 11.4(4) . . . . ?
N2 Ba O3 C24 157.1(4) . . . . ?
N6 Ba O3 C24 142.9(5) . . . . ?
O1 Ba O3 C24 -67.6(6) . . . . ?
N4 Ba O3 C24 78.6(4) . . . . ?
I Ba O3 C24 -73.3(4) . . . . ?
O2 Ba O3 C23 -152.3(5) . . . . ?
N2 Ba O3 C23 -6.6(6) . . . . ?
N6 Ba O3 C23 -20.8(5) . . . . ?
O1 Ba O3 C23 128.7(5) . . . . ?
N4 Ba O3 C23 -85.1(5) . . . . ?
I Ba O3 C23 123.0(5) . . . . ?
C2A C1A C2A C3A 0.6(5) 2 . . . ?
C5A C1A C2A C3A -179.4(5) . . . . ?
C1A C2A C3A C4A -1.2(10) . . . . ?
C2A C3A C4A C3A 0.6(5) . . . 2 ?
